data_7125456
loop_
_publ_author_name
'Trofimov, B. A.'
'Belyaeva, K. V.'
'Nikitina, L. P.'
'Mal'kina, A. G.'
'Afonin, A. V.'
'Ushakov, I. A.'
'Vashchenko, A. V.'

_publ_section_title
;
 Transition metal-free one-pot double C-H functionalization of quinolines
 with disubstituted electron-deficient acetylenes.
;
_journal_issue 46
_journal_name_full 'Chemical communications (Cambridge, England)'
_journal_page_first 5863
_journal_page_last 5866
_journal_paper_doi 10.1039/c8cc03269f
_journal_volume 54
_journal_year 2018
_chemical_formula_moiety 'C24 H18 Cl N O2'
_chemical_formula_sum 'C24 H18 Cl N O2'
_chemical_formula_weight 387.84
_chemical_name_common 2-(3-benzoyl-6-chloro-2-phenyl-1,4-dihydro-4-quinolinyl)acetaldehyde
_chemical_name_systematic 2-(3-benzoyl-6-chloro-2-phenyl-1,4-dihydro-4-quinolinyl)acetaldehyde
_space_group_crystal_system monoclinic
_space_group_IT_number 14
_space_group_name_Hall '-P 2yn'
_space_group_name_H-M_alt 'P 1 21/n 1'
_atom_sites_solution_hydrogens geom
_atom_sites_solution_primary direct
_atom_sites_solution_secondary difmap
_audit_creation_date 2015-11-19
_audit_creation_method
;
Olex2 1.2
(compiled 2015.09.30 svn.r3233 for OlexSys, GUI svn.r5103)
;
_audit_update_record
;
2016-05-31 deposited with the CCDC.
2018-05-21 downloaded from the CCDC.
;
_cell_angle_alpha 90.00
_cell_angle_beta 100.1510(10)
_cell_angle_gamma 90.00
_cell_formula_units_Z 4
_cell_length_a 10.9587(3)
_cell_length_b 7.7456(2)
_cell_length_c 22.4121(7)
_cell_measurement_reflns_used 267
_cell_measurement_temperature 296.15(2)
_cell_measurement_theta_max 26.7
_cell_measurement_theta_min 2.3
_cell_volume 1872.60(9)
_computing_molecular_graphics 'Olex2 (Dolomanov et al., 2009)'
_computing_publication_material 'Olex2 (Dolomanov et al., 2009)'
_computing_structure_refinement 'XL (Sheldrick, 2008)'
_computing_structure_solution 'ShelXS (Sheldrick, 2008)'
_diffrn_ambient_temperature 296.15
_diffrn_measured_fraction_theta_full 0.998
_diffrn_measured_fraction_theta_max 0.998
_diffrn_measurement_device_type 'Bruker D8 Venture'
_diffrn_measurement_method '\f and \w scans'
_diffrn_radiation_monochromator None
_diffrn_radiation_type MoK\a
_diffrn_radiation_wavelength 0.71073
_diffrn_reflns_av_R_equivalents 0.1004
_diffrn_reflns_av_unetI/netI 0.0299
_diffrn_reflns_limit_h_max 13
_diffrn_reflns_limit_h_min -13
_diffrn_reflns_limit_k_max 9
_diffrn_reflns_limit_k_min -9
_diffrn_reflns_limit_l_max 27
_diffrn_reflns_limit_l_min -27
_diffrn_reflns_number 66778
_diffrn_reflns_theta_full 26.07
_diffrn_reflns_theta_max 26.07
_diffrn_reflns_theta_min 1.85
_diffrn_source IuS
_exptl_absorpt_coefficient_mu 0.224
_exptl_crystal_density_diffrn 1.376
_exptl_crystal_density_method 'not measured'
_exptl_crystal_description lustrous,light,needle
_exptl_crystal_F_000 804
_exptl_crystal_size_max 0.43
_exptl_crystal_size_mid 0.121
_exptl_crystal_size_min 0.103
_refine_diff_density_max 0.233
_refine_diff_density_min -0.213
_refine_diff_density_rms 0.057
_refine_ls_extinction_coef 0.0089(14)
_refine_ls_extinction_expression Fc^*^=kFc[1+0.001xFc^2^\l^3^/sin(2\q)]^-1/4^
_refine_ls_extinction_method SHELXL
_refine_ls_goodness_of_fit_ref 1.112
_refine_ls_hydrogen_treatment constr
_refine_ls_matrix_type full
_refine_ls_number_parameters 254
_refine_ls_number_reflns 3714
_refine_ls_number_restraints 0
_refine_ls_restrained_S_all 1.112
_refine_ls_R_factor_all 0.0783
_refine_ls_R_factor_gt 0.0432
_refine_ls_shift/su_max 0.000
_refine_ls_shift/su_mean 0.000
_refine_ls_structure_factor_coef Fsqd
_refine_ls_weighting_details 'calc w=1/[\s^2^(Fo^2^)+(0.0636P)^2^+0.6845P] where P=(Fo^2^+2Fc^2^)/3'
_refine_ls_weighting_scheme calc
_refine_ls_wR_factor_gt 0.1088
_refine_ls_wR_factor_ref 0.1397
_reflns_number_gt 2619
_reflns_number_total 3714
_reflns_threshold_expression >2sigma(I)
_cod_data_source_file c8cc03269f2.cif
_cod_data_source_block a
_cod_database_code 7125456
_olex2_refinement_description
;
1. Fixed Uiso
 At 1.2 times of:
  All C(H) groups, All C(H,H) groups, All N(H) groups
2.a Ternary CH refined with riding coordinates:
 C17(H17)
2.b Secondary CH2 refined with riding coordinates:
 C21(H21A,H21B)
2.c Aromatic/amide H refined with riding coordinates:
 N1(H1), C1(H1A), C2(H2), C8(H8), C9(H9), C10(H10), C12(H12), C13(H13),
 C14(H14), C15(H15), C16(H16), C19(H19), C22(H22), C23(H23), C24(H24)
;
_olex2_submission_special_instructions 'No special instructions were received'

loop_
_space_group_symop_id
_space_group_symop_operation_xyz
1 'x, y, z'
2 '-x+1/2, y+1/2, -z+1/2'
3 '-x, -y, -z'
4 'x-1/2, -y-1/2, z-1/2'

loop_
_atom_site_label
_atom_site_type_symbol
_atom_site_fract_x
_atom_site_fract_y
_atom_site_fract_z
_atom_site_U_iso_or_equiv
_atom_site_adp_type
_atom_site_occupancy
_atom_site_calc_flag
_atom_site_refinement_flags_posn
Cl1 Cl -0.43853(6) -0.01146(9) 0.23827(3) 0.0568(2) Uani 1 d .
N1 N -0.03037(17) -0.0231(2) 0.09961(9) 0.0403(5) Uani 1 d .
H1 H -0.0084 -0.1191 0.0834 0.048 Uiso 1 calc R
O2 O 0.01650(15) 0.5793(2) 0.09638(8) 0.0524(5) Uani 1 d .
O0AA O -0.3891(2) 0.4538(3) 0.07371(12) 0.0845(7) Uani 1 d .
C1 C -0.2736(2) -0.1720(3) 0.18127(11) 0.0447(6) Uani 1 d .
H1A H -0.3040 -0.2763 0.1955 0.054 Uiso 1 calc R
C2 C -0.1780(2) -0.1752(3) 0.14875(11) 0.0443(6) Uani 1 d .
H2 H -0.1417 -0.2822 0.1407 0.053 Uiso 1 calc R
C3 C -0.13472(19) -0.0228(3) 0.12767(10) 0.0361(5) Uani 1 d .
C4 C 0.03799(19) 0.1238(3) 0.09708(10) 0.0355(5) Uani 1 d .
C5 C -0.01129(19) 0.2811(3) 0.10705(10) 0.0357(5) Uani 1 d .
C6 C 0.0618(2) 0.4395(3) 0.11484(10) 0.0371(5) Uani 1 d .
C7 C 0.1909(2) 0.4354(3) 0.15073(10) 0.0365(5) Uani 1 d .
C8 C 0.2206(2) 0.3344(3) 0.20230(11) 0.0453(6) Uani 1 d .
H8 H 0.1595 0.2616 0.2144 0.054 Uiso 1 calc R
C9 C 0.3392(3) 0.3393(4) 0.23638(12) 0.0572(7) Uani 1 d .
H9 H 0.3585 0.2721 0.2723 0.069 Uiso 1 calc R
C10 C 0.4287(3) 0.4408(4) 0.21849(13) 0.0635(8) Uani 1 d .
H10 H 0.5102 0.4421 0.2415 0.076 Uiso 1 calc R
C11 C 0.1614(2) 0.1005(3) 0.07975(10) 0.0359(5) Uani 1 d .
C12 C 0.2487(2) -0.0094(3) 0.11146(11) 0.0462(6) Uani 1 d .
H12 H 0.2281 -0.0773 0.1436 0.055 Uiso 1 calc R
C13 C 0.3655(2) -0.0213(4) 0.09684(13) 0.0585(7) Uani 1 d .
H13 H 0.4250 -0.0968 0.1192 0.070 Uiso 1 calc R
C14 C 0.3962(3) 0.0733(4) 0.05103(15) 0.0670(9) Uani 1 d .
H14 H 0.4777 0.0666 0.0421 0.080 Uiso 1 calc R
C15 C 0.3100(3) 0.1788(4) 0.01741(14) 0.0669(9) Uani 1 d .
H15 H 0.3309 0.2423 -0.0156 0.080 Uiso 1 calc R
C16 C 0.1919(3) 0.1932(3) 0.03161(11) 0.0506(6) Uani 1 d .
H16 H 0.1322 0.2665 0.0083 0.061 Uiso 1 calc R
C17 C -0.14955(19) 0.2938(3) 0.10591(10) 0.0365(5) Uani 1 d .
H17 H -0.1662 0.3977 0.1297 0.044 Uiso 1 calc R
C18 C -0.19179(19) 0.1349(3) 0.13583(10) 0.0348(5) Uani 1 d .
C19 C -0.2866(2) 0.1369(3) 0.16974(10) 0.0389(5) Uani 1 d .
H19 H -0.3253 0.2429 0.1769 0.047 Uiso 1 calc R
C20 C -0.3244(2) -0.0152(3) 0.19296(10) 0.0407(5) Uani 1 d .
C21 C -0.2193(2) 0.3141(3) 0.04044(11) 0.0457(6) Uani 1 d .
H21A H -0.1706 0.3911 0.0184 0.055 Uiso 1 calc R
H21B H -0.2238 0.1997 0.0204 0.055 Uiso 1 calc R
C22 C -0.3466(3) 0.3842(4) 0.03452(15) 0.0621(8) Uani 1 d .
H22 H -0.3990 0.3728 -0.0038 0.075 Uiso 1 calc R
C23 C 0.4005(2) 0.5401(4) 0.16743(14) 0.0638(8) Uani 1 d .
H23 H 0.4628 0.6094 0.1548 0.077 Uiso 1 calc R
C24 C 0.2819(2) 0.5398(3) 0.13419(11) 0.0470(6) Uani 1 d .
H24 H 0.2625 0.6120 0.0996 0.056 Uiso 1 calc R

loop_
_atom_site_aniso_label
_atom_site_aniso_U_11
_atom_site_aniso_U_22
_atom_site_aniso_U_33
_atom_site_aniso_U_23
_atom_site_aniso_U_13
_atom_site_aniso_U_12
Cl1 0.0561(4) 0.0631(5) 0.0553(4) 0.0032(3) 0.0212(3) -0.0061(3)
N1 0.0410(11) 0.0261(10) 0.0556(12) -0.0069(8) 0.0133(9) -0.0024(8)
O2 0.0467(10) 0.0290(9) 0.0801(13) 0.0063(8) 0.0070(9) 0.0018(8)
O0AA 0.0612(13) 0.0983(18) 0.0970(18) 0.0232(14) 0.0217(13) 0.0284(12)
C1 0.0439(14) 0.0370(13) 0.0514(14) 0.0064(11) 0.0039(11) -0.0079(11)
C2 0.0423(13) 0.0291(12) 0.0606(15) 0.0000(11) 0.0064(11) -0.0022(10)
C3 0.0343(11) 0.0303(12) 0.0417(12) -0.0004(9) 0.0012(9) -0.0010(9)
C4 0.0359(12) 0.0306(12) 0.0389(12) -0.0012(9) 0.0041(9) -0.0014(9)
C5 0.0353(12) 0.0278(12) 0.0436(13) 0.0013(9) 0.0062(9) -0.0010(9)
C6 0.0408(12) 0.0300(12) 0.0423(13) -0.0009(10) 0.0125(10) 0.0021(10)
C7 0.0410(12) 0.0290(11) 0.0401(12) -0.0066(9) 0.0091(10) -0.0014(10)
C8 0.0525(15) 0.0394(13) 0.0452(14) -0.0026(11) 0.0120(11) 0.0006(11)
C9 0.0666(18) 0.0600(17) 0.0419(14) -0.0032(12) 0.0008(13) 0.0159(15)
C10 0.0470(16) 0.074(2) 0.0635(19) -0.0129(16) -0.0058(14) 0.0051(14)
C11 0.0410(12) 0.0297(12) 0.0377(12) -0.0083(9) 0.0091(10) -0.0043(10)
C12 0.0460(14) 0.0501(15) 0.0437(13) 0.0005(11) 0.0112(11) 0.0067(12)
C13 0.0432(14) 0.0721(19) 0.0602(17) -0.0146(15) 0.0093(12) 0.0079(13)
C14 0.0566(17) 0.0669(19) 0.086(2) -0.0273(17) 0.0357(16) -0.0135(16)
C15 0.097(2) 0.0515(17) 0.0656(18) -0.0150(15) 0.0510(18) -0.0240(17)
C16 0.0729(18) 0.0362(13) 0.0448(14) -0.0037(11) 0.0164(13) -0.0049(12)
C17 0.0362(12) 0.0274(11) 0.0455(13) -0.0012(9) 0.0060(10) 0.0004(9)
C18 0.0330(11) 0.0296(11) 0.0394(12) -0.0011(9) 0.0000(9) -0.0031(9)
C19 0.0380(12) 0.0348(12) 0.0425(13) -0.0018(10) 0.0036(10) 0.0017(10)
C20 0.0358(12) 0.0457(14) 0.0396(12) 0.0012(10) 0.0040(9) -0.0044(11)
C21 0.0439(14) 0.0399(14) 0.0509(14) 0.0075(11) 0.0018(11) -0.0009(11)
C22 0.0477(16) 0.0639(19) 0.0705(19) 0.0226(16) -0.0016(14) 0.0013(14)
C23 0.0439(15) 0.071(2) 0.076(2) -0.0063(16) 0.0073(14) -0.0149(14)
C24 0.0466(14) 0.0456(15) 0.0480(14) 0.0010(11) 0.0061(11) -0.0086(11)

loop_
_atom_type_symbol
_atom_type_description
_atom_type_scat_dispersion_real
_atom_type_scat_dispersion_imag
_atom_type_scat_source
C C 0.0033 0.0016 'International Tables Vol C Tables 4.2.6.8 and 6.1.1.4'
H H 0.0000 0.0000 'International Tables Vol C Tables 4.2.6.8 and 6.1.1.4'
N N 0.0061 0.0033 'International Tables Vol C Tables 4.2.6.8 and 6.1.1.4'
O O 0.0106 0.0060 'International Tables Vol C Tables 4.2.6.8 and 6.1.1.4'
Cl Cl 0.1484 0.1585 'International Tables Vol C Tables 4.2.6.8 and 6.1.1.4'

loop_
_geom_angle_atom_site_label_1
_geom_angle_atom_site_label_2
_geom_angle_atom_site_label_3
_geom_angle
C3 N1 H1 119.5
C4 N1 H1 119.5
C4 N1 C3 120.94(18)
C2 C1 H1A 120.5
C2 C1 C20 119.1(2)
C20 C1 H1A 120.5
C1 C2 H2 119.9
C1 C2 C3 120.2(2)
C3 C2 H2 119.9
C2 C3 N1 120.54(19)
C2 C3 C18 120.7(2)
C18 C3 N1 118.68(19)
N1 C4 C11 116.17(18)
C5 C4 N1 119.94(19)
C5 C4 C11 123.79(19)
C4 C5 C6 123.00(19)
C4 C5 C17 118.56(19)
C6 C5 C17 118.32(18)
O2 C6 C5 121.2(2)
O2 C6 C7 119.0(2)
C5 C6 C7 119.52(19)
C8 C7 C6 121.3(2)
C24 C7 C6 120.0(2)
C24 C7 C8 118.6(2)
C7 C8 H8 119.9
C7 C8 C9 120.2(2)
C9 C8 H8 119.9
C8 C9 H9 119.9
C10 C9 C8 120.3(3)
C10 C9 H9 119.9
C9 C10 H10 120.0
C23 C10 C9 119.9(3)
C23 C10 H10 120.0
C12 C11 C4 121.4(2)
C12 C11 C16 118.7(2)
C16 C11 C4 119.9(2)
C11 C12 H12 119.8
C13 C12 C11 120.5(2)
C13 C12 H12 119.8
C12 C13 H13 119.7
C14 C13 C12 120.7(3)
C14 C13 H13 119.7
C13 C14 H14 120.0
C13 C14 C15 120.1(3)
C15 C14 H14 120.0
C14 C15 H15 120.0
C14 C15 C16 120.1(3)
C16 C15 H15 120.0
C11 C16 C15 119.9(3)
C11 C16 H16 120.0
C15 C16 H16 120.0
C5 C17 H17 108.6
C5 C17 C21 110.52(18)
C18 C17 C5 108.85(17)
C18 C17 H17 108.6
C18 C17 C21 111.49(18)
C21 C17 H17 108.6
C3 C18 C17 118.28(19)
C19 C18 C3 118.4(2)
C19 C18 C17 123.30(19)
C18 C19 H19 120.1
C20 C19 C18 119.9(2)
C20 C19 H19 120.1
C1 C20 Cl1 118.70(18)
C1 C20 C19 121.4(2)
C19 C20 Cl1 119.90(18)
C17 C21 H21A 108.5
C17 C21 H21B 108.5
H21A C21 H21B 107.5
C22 C21 C17 115.2(2)
C22 C21 H21A 108.5
C22 C21 H21B 108.5
O0AA C22 C21 125.7(3)
O0AA C22 H22 117.2
C21 C22 H22 117.2
C10 C23 H23 119.9
C10 C23 C24 120.2(3)
C24 C23 H23 119.9
C7 C24 H24 119.6
C23 C24 C7 120.7(2)
C23 C24 H24 119.6

loop_
_geom_bond_atom_site_label_1
_geom_bond_atom_site_label_2
_geom_bond_distance
Cl1 C20 1.745(2)
N1 H1 0.8800
N1 C3 1.399(3)
N1 C4 1.369(3)
O2 C6 1.232(3)
O0AA C22 1.193(4)
C1 H1A 0.9500
C1 C2 1.377(3)
C1 C20 1.380(3)
C2 H2 0.9500
C2 C3 1.386(3)
C3 C18 1.399(3)
C4 C5 1.367(3)
C4 C11 1.482(3)
C5 C6 1.459(3)
C5 C17 1.514(3)
C6 C7 1.499(3)
C7 C8 1.386(3)
C7 C24 1.384(3)
C8 H8 0.9500
C8 C9 1.387(3)
C9 H9 0.9500
C9 C10 1.371(4)
C10 H10 0.9500
C10 C23 1.368(4)
C11 C12 1.380(3)
C11 C16 1.385(3)
C12 H12 0.9500
C12 C13 1.380(3)
C13 H13 0.9500
C13 C14 1.351(4)
C14 H14 0.9500
C14 C15 1.370(4)
C15 H15 0.9500
C15 C16 1.391(4)
C16 H16 0.9500
C17 H17 1.0000
C17 C18 1.513(3)
C17 C21 1.538(3)
C18 C19 1.391(3)
C19 H19 0.9500
C19 C20 1.381(3)
C21 H21A 0.9900
C21 H21B 0.9900
C21 C22 1.481(4)
C22 H22 0.9500
C23 H23 0.9500
C23 C24 1.379(4)
C24 H24 0.9500

loop_
_geom_torsion_atom_site_label_1
_geom_torsion_atom_site_label_2
_geom_torsion_atom_site_label_3
_geom_torsion_atom_site_label_4
_geom_torsion
N1 C3 C18 C17 8.7(3)
N1 C3 C18 C19 -172.84(19)
N1 C4 C5 C6 169.8(2)
N1 C4 C5 C17 -14.3(3)
N1 C4 C11 C12 -55.9(3)
N1 C4 C11 C16 125.6(2)
O2 C6 C7 C8 136.9(2)
O2 C6 C7 C24 -40.1(3)
C1 C2 C3 N1 174.0(2)
C1 C2 C3 C18 -3.9(3)
C2 C1 C20 Cl1 -175.96(18)
C2 C1 C20 C19 3.9(4)
C2 C3 C18 C17 -173.4(2)
C2 C3 C18 C19 5.0(3)
C3 N1 C4 C5 -17.4(3)
C3 N1 C4 C11 166.05(19)
C3 C18 C19 C20 -1.8(3)
C4 N1 C3 C2 -157.7(2)
C4 N1 C3 C18 20.2(3)
C4 C5 C6 O2 145.9(2)
C4 C5 C6 C7 -39.6(3)
C4 C5 C17 C18 38.9(3)
C4 C5 C17 C21 -83.9(2)
C4 C11 C12 C13 -176.1(2)
C4 C11 C16 C15 176.4(2)
C5 C4 C11 C12 127.7(2)
C5 C4 C11 C16 -50.8(3)
C5 C6 C7 C8 -37.8(3)
C5 C6 C7 C24 145.3(2)
C5 C17 C18 C3 -35.7(3)
C5 C17 C18 C19 146.0(2)
C5 C17 C21 C22 -160.8(2)
C6 C5 C17 C18 -145.00(19)
C6 C5 C17 C21 92.2(2)
C6 C7 C8 C9 -176.8(2)
C6 C7 C24 C23 178.7(2)
C7 C8 C9 C10 -1.6(4)
C8 C7 C24 C23 1.7(4)
C8 C9 C10 C23 1.2(4)
C9 C10 C23 C24 0.6(5)
C10 C23 C24 C7 -2.1(4)
C11 C4 C5 C6 -13.9(3)
C11 C4 C5 C17 161.9(2)
C11 C12 C13 C14 -0.5(4)
C12 C11 C16 C15 -2.1(3)
C12 C13 C14 C15 -1.8(4)
C13 C14 C15 C16 2.1(4)
C14 C15 C16 C11 -0.1(4)
C16 C11 C12 C13 2.4(3)
C17 C5 C6 O2 -30.0(3)
C17 C5 C6 C7 144.5(2)
C17 C18 C19 C20 176.5(2)
C17 C21 C22 O0AA 14.7(4)
C18 C17 C21 C22 78.0(3)
C18 C19 C20 Cl1 177.18(16)
C18 C19 C20 C1 -2.7(3)
C20 C1 C2 C3 -0.6(4)
C21 C17 C18 C3 86.5(2)
C21 C17 C18 C19 -91.9(2)
C24 C7 C8 C9 0.2(3)
